data_7100018
loop_
_publ_author_name
'Gebhard Haberhauer'
'Thomas Oeser'
'Frank Rominger'

_publ_section_title
;
A widely applicable concept for predictable induction of preferred configuration
in C3-symmetric systems
;
_journal_name_full 'Chemical Communications'
_journal_paper_doi 10.1039/b502158h
_journal_year 2005
_chemical_formula_sum 'C63 H69 F12 N15 O3 P2 Ru'
_chemical_formula_weight 1475.34
_space_group_IT_number 198
_symmetry_cell_setting cubic
_symmetry_space_group_name_Hall 'P 2ac 2ab 3'
_symmetry_space_group_name_H-M 'P 21 3'
_cell_angle_alpha 90.0
_cell_angle_beta 90.0
_cell_angle_gamma 90.0
_cell_formula_units_Z 4
_cell_length_a 18.999(1)
_cell_length_b 18.999(1)
_cell_length_c 18.999(1)
_cell_measurement_temperature 100(2)
_cell_volume 6858.1(6)
_diffrn_ambient_temperature 100(2)
_exptl_crystal_density_diffrn 1.429
_cod_database_code 7100018

loop_
_symmetry_equiv_pos_as_xyz
'x, y, z'
'-x+1/2, -y, z+1/2'
'-x, y+1/2, -z+1/2'
'x+1/2, -y+1/2, -z'
'z, x, y'
'z+1/2, -x+1/2, -y'
'-z+1/2, -x, y+1/2'
'-z, x+1/2, -y+1/2'
'y, z, x'
'-y, z+1/2, -x+1/2'
'y+1/2, -z+1/2, -x'
'-y+1/2, -z, x+1/2'

loop_
_atom_site_label
_atom_site_type_symbol
_atom_site_fract_x
_atom_site_fract_y
_atom_site_fract_z
_atom_site_U_iso_or_equiv
_atom_site_adp_type
_atom_site_occupancy
_atom_site_symmetry_multiplicity
_atom_site_calc_flag
_atom_site_refinement_flags
_atom_site_disorder_assembly
_atom_site_disorder_group
Ru1 Ru 0.95490(3) 0.45490(3) 0.04510(3) 0.0261(3) Uani 1 3 d S . .
P1 P 0.73106(10) 0.76894(10) 0.23106(10) 0.0395(9) Uani 1 3 d S . .
P2 P 0.96777(9) 0.96777(9) 0.96777(9) 0.0399(8) Uani 1 3 d S . .
F1 F 0.6981(18) 0.825(3) 0.273(2) 0.104(15) Uani 0.30 1 d P A 1
F2 F 0.7793(6) 0.8133(4) 0.2765(6) 0.063(3) Uani 0.60 1 d P A 1
F3 F 1.0005(9) 0.9427(17) 0.8935(16) 0.081(6) Uani 0.60 1 d P B 1
F1A F 0.6805(16) 0.8287(14) 0.2222(15) 0.15(2) Uani 0.40 1 d P A 2
F2A F 0.7888(8) 0.7706(11) 0.2948(8) 0.085(6) Uani 0.40 1 d P A 2
F3A F 0.9727(15) 0.931(2) 0.895(2) 0.088(12) Uani 0.40 1 d P B 2
F1B F 0.6753(13) 0.8133(18) 0.2880(11) 0.057(8) Uani 0.30 1 d P A 3
F4 F 0.99743(19) 1.0428(2) 0.9468(2) 0.0591(11) Uani 1 1 d . B .
N3 N 0.7452(3) 0.1870(3) 0.1232(3) 0.0247(13) Uani 1 1 d . . .
N6 N 0.8291(3) 0.1785(2) 0.0422(3) 0.0261(12) Uani 1 1 d . . .
N9 N 0.6393(3) 0.2841(3) 0.1352(3) 0.0286(14) Uani 1 1 d . . .
H9N H 0.658(3) 0.247(4) 0.161(3) 0.034 Uiso 1 1 d . . .
N23 N 0.9772(2) 0.3482(3) 0.0521(3) 0.0262(13) Uani 1 1 d . . .
N28 N 0.9575(3) 0.4405(2) -0.0625(3) 0.0313(13) Uani 1 1 d . . .
O9 O 0.6649(2) 0.3321(2) 0.0289(2) 0.0305(11) Uani 1 1 d . . .
C1 C 0.6025(3) 0.3458(3) 0.1607(3) 0.0278(16) Uani 1 1 d . . .
H1 H 0.5821 0.3712 0.1194 0.033 Uiso 1 1 calc R . .
C2 C 0.8037(3) 0.1555(3) 0.1058(3) 0.0245(16) Uani 1 1 d . . .
C4 C 0.7316(3) 0.2323(3) 0.0678(3) 0.0224(15) Uani 1 1 d . . .
C5 C 0.7818(3) 0.2280(3) 0.0165(3) 0.0302(16) Uani 1 1 d . . .
C7 C 0.7884(3) 0.2588(4) -0.0549(3) 0.0349(17) Uani 1 1 d . . .
H7A H 0.7874 0.2211 -0.0900 0.052 Uiso 1 1 calc R . .
H7B H 0.8330 0.2845 -0.0585 0.052 Uiso 1 1 calc R . .
H7C H 0.7492 0.2912 -0.0633 0.052 Uiso 1 1 calc R . .
C9 C 0.6753(3) 0.2866(3) 0.0743(4) 0.0240(16) Uani 1 1 d . . .
C10 C 0.5417(3) 0.3257(3) 0.2109(3) 0.0327(16) Uani 1 1 d . . .
H10 H 0.5617 0.2968 0.2501 0.039 Uiso 1 1 calc R . .
C11 C 0.5075(4) 0.3912(4) 0.2429(4) 0.0426(19) Uani 1 1 d . . .
H11A H 0.4848 0.4187 0.2057 0.064 Uiso 1 1 calc R . .
H11B H 0.5436 0.4199 0.2660 0.064 Uiso 1 1 calc R . .
H11C H 0.4722 0.3769 0.2777 0.064 Uiso 1 1 calc R . .
C12 C 0.4889(4) 0.2811(4) 0.1718(4) 0.0443(19) Uani 1 1 d . . .
H12A H 0.4671 0.3091 0.1343 0.066 Uiso 1 1 calc R . .
H12B H 0.4524 0.2650 0.2046 0.066 Uiso 1 1 calc R . .
H12C H 0.5128 0.2403 0.1512 0.066 Uiso 1 1 calc R . .
C20 C 0.9000(3) 0.1680(3) 0.0126(3) 0.0271(16) Uani 1 1 d . . .
H20A H 0.8963 0.1640 -0.0392 0.033 Uiso 1 1 calc R . .
H20B H 0.9193 0.1230 0.0306 0.033 Uiso 1 1 calc R . .
C21 C 0.9509(4) 0.2265(3) 0.0303(3) 0.0308(16) Uani 1 1 d . . .
C22 C 0.9319(3) 0.2956(3) 0.0409(3) 0.0266(15) Uani 1 1 d . . .
H22 H 0.8831 0.3066 0.0402 0.032 Uiso 1 1 calc R . .
C24 C 1.0467(4) 0.3330(3) 0.0573(3) 0.0296(16) Uani 1 1 d . . .
C25 C 1.0704(3) 0.2643(3) 0.0489(3) 0.0331(16) Uani 1 1 d . . .
H25 H 1.1190 0.2538 0.0537 0.040 Uiso 1 1 calc R . .
C26 C 1.0232(3) 0.2116(3) 0.0336(3) 0.0320(17) Uani 1 1 d . . .
H26 H 1.0395 0.1651 0.0252 0.038 Uiso 1 1 calc R . .
C27 C 0.8933(4) 0.4327(3) -0.0932(3) 0.0307(18) Uani 1 1 d . . .
C29 C 1.0155(4) 0.4338(3) -0.1043(4) 0.0387(19) Uani 1 1 d . . .
H29 H 1.0604 0.4392 -0.0829 0.046 Uiso 1 1 calc R . .
C30 C 1.0135(4) 0.4197(4) -0.1755(3) 0.0376(18) Uani 1 1 d . . .
C31 C 0.9497(4) 0.4109(4) -0.2052(3) 0.0388(18) Uani 1 1 d . . .
H31 H 0.9463 0.4000 -0.2539 0.047 Uiso 1 1 calc R . .
C32 C 0.8882(4) 0.4176(4) -0.1649(4) 0.0389(18) Uani 1 1 d . . .
H32 H 0.8434 0.4119 -0.1864 0.047 Uiso 1 1 calc R . .
C33 C 1.0815(4) 0.4151(5) -0.2155(4) 0.056(2) Uani 1 1 d . . .
H33A H 1.0831 0.3706 -0.2417 0.084 Uiso 1 1 calc R . .
H33B H 1.1211 0.4170 -0.1825 0.084 Uiso 1 1 calc R . .
H33C H 1.0848 0.4546 -0.2485 0.084 Uiso 1 1 calc R . .

loop_
_atom_site_aniso_label
_atom_site_aniso_U_11
_atom_site_aniso_U_22
_atom_site_aniso_U_33
_atom_site_aniso_U_23
_atom_site_aniso_U_13
_atom_site_aniso_U_12
Ru1 0.0261(3) 0.0261(3) 0.0261(3) 0.0009(3) 0.0009(3) -0.0009(3)
P1 0.0395(9) 0.0395(9) 0.0395(9) -0.0045(11) 0.0045(11) -0.0045(11)
P2 0.0399(8) 0.0399(8) 0.0399(8) -0.0037(9) -0.0037(9) -0.0037(9)
F1 0.09(3) 0.13(3) 0.09(3) 0.004(19) 0.12(2) 0.05(2)
F2 0.052(6) 0.050(6) 0.085(9) -0.008(6) -0.038(6) -0.015(5)
F3 0.086(12) 0.117(10) 0.042(10) -0.037(7) 0.001(11) -0.035(10)
F1A 0.065(15) 0.099(17) 0.29(6) -0.07(2) -0.10(3) 0.047(12)
F2A 0.035(9) 0.170(17) 0.050(9) 0.026(14) 0.000(6) -0.007(13)
F3A 0.11(2) 0.10(2) 0.052(19) -0.044(17) -0.07(2) 0.03(2)
F1B 0.019(13) 0.15(2) 0.000(9) 0.032(10) 0.045(10) 0.049(14)
F4 0.050(2) 0.053(3) 0.074(3) 0.020(3) 0.023(2) 0.008(2)
N3 0.017(3) 0.028(3) 0.029(3) -0.005(3) 0.005(3) 0.000(3)
N6 0.029(3) 0.026(3) 0.023(3) -0.007(3) 0.007(3) 0.000(2)
N9 0.023(3) 0.028(3) 0.035(4) 0.007(3) -0.003(3) 0.008(3)
N23 0.022(3) 0.031(3) 0.026(3) 0.000(3) 0.008(2) 0.001(3)
N28 0.037(3) 0.021(3) 0.035(3) -0.002(2) -0.004(3) 0.002(3)
O9 0.033(3) 0.034(3) 0.025(3) 0.002(2) 0.003(2) 0.000(2)
C1 0.027(4) 0.033(4) 0.023(4) 0.001(3) -0.001(3) 0.004(3)
C2 0.034(4) 0.024(4) 0.016(4) -0.002(3) 0.002(3) 0.002(3)
C4 0.023(4) 0.018(3) 0.026(4) 0.000(3) 0.004(3) -0.004(3)
C5 0.032(4) 0.026(4) 0.032(4) -0.004(3) -0.005(4) -0.013(3)
C7 0.036(4) 0.047(4) 0.022(4) 0.001(3) 0.006(3) -0.004(3)
C9 0.021(4) 0.027(4) 0.025(4) -0.001(4) -0.006(3) -0.006(3)
C10 0.027(4) 0.034(4) 0.038(4) 0.005(3) 0.007(4) 0.002(4)
C11 0.033(4) 0.045(5) 0.050(5) -0.005(4) 0.011(4) 0.000(4)
C12 0.029(4) 0.051(5) 0.053(5) 0.003(4) 0.003(4) -0.009(4)
C20 0.029(4) 0.019(3) 0.033(4) -0.008(3) 0.007(3) -0.004(3)
C21 0.035(4) 0.035(4) 0.022(4) 0.004(3) 0.007(3) 0.002(4)
C22 0.020(3) 0.035(4) 0.024(4) 0.005(3) -0.003(3) 0.001(3)
C24 0.034(4) 0.042(4) 0.014(3) -0.002(3) -0.002(3) -0.002(4)
C25 0.030(4) 0.035(4) 0.034(4) 0.005(4) 0.001(3) 0.006(3)
C26 0.032(4) 0.034(4) 0.030(4) -0.008(3) 0.012(3) 0.003(3)
C27 0.044(5) 0.018(4) 0.030(4) 0.011(3) 0.002(4) 0.002(3)
C29 0.037(4) 0.034(4) 0.045(5) 0.003(4) 0.003(4) 0.003(3)
C30 0.036(5) 0.052(5) 0.024(4) 0.003(3) -0.003(4) 0.009(4)
C31 0.047(5) 0.048(4) 0.021(4) -0.004(3) -0.001(4) 0.010(4)
C32 0.049(5) 0.039(4) 0.029(4) -0.001(3) -0.008(4) 0.014(4)
C33 0.048(5) 0.081(6) 0.038(5) 0.003(4) 0.016(4) 0.010(5)

loop_
_geom_bond_atom_site_label_1
_geom_bond_atom_site_label_2
_geom_bond_distance
_geom_bond_site_symmetry_2
_geom_bond_publ_flag
Ru1 N28 2.064(5) 8_645 ?
Ru1 N28 2.064(5) . ?
Ru1 N28 2.064(5) 11_556 ?
Ru1 N23 2.075(5) 8_645 ?
Ru1 N23 2.075(5) . ?
Ru1 N23 2.075(5) 11_556 ?
P1 F1A 1.497(19) . ?
P1 F1A 1.497(19) 12_664 ?
P1 F1A 1.497(19) 6_566 ?
P1 F2 1.516(9) 6_566 ?
P1 F2 1.516(9) . ?
P1 F2 1.516(9) 12_664 ?
P1 F1B 1.73(3) 12_664 ?
P1 F1B 1.73(3) . ?
P1 F1B 1.73(3) 6_566 ?
P1 F2A 1.635(15) 12_664 ?
P1 F2A 1.635(15) 6_566 ?
P1 F2A 1.635(15) . ?
P2 F3A 1.55(4) 9 ?
P2 F3A 1.55(4) . ?
P2 F3A 1.55(4) 5 ?
P2 F4 1.584(5) 9 ?
P2 F4 1.584(5) 5 ?
P2 F4 1.584(5) . ?
P2 F3 1.61(3) 9 ?
P2 F3 1.61(3) . ?
P2 F3 1.61(3) 5 ?
F1 F2 1.56(4) . ?
F1A F1A 1.26(4) 12_664 ?
F1A F1A 1.26(4) 6_566 ?
F2A F2A 1.68(4) 12_664 ?
F2A F2A 1.68(4) 6_566 ?
N3 C2 1.305(8) . ?
N3 C4 1.384(7) . ?
N6 C2 1.373(8) . ?
N6 C5 1.389(8) . ?
N6 C20 1.474(8) . ?
N9 C9 1.346(8) . ?
N9 C1 1.449(8) . ?
N9 H9N 0.93(7) . ?
N23 C22 1.336(7) . ?
N23 C24 1.355(8) . ?
N28 C27 1.361(8) . ?
N28 C29 1.364(9) . ?
O9 C9 1.237(7) . ?
C1 C2 1.522(9) 11_556 ?
C1 C10 1.545(9) . ?
C1 H1 1.0000 . ?
C2 C1 1.522(9) 8_645 ?
C4 C5 1.368(8) . ?
C4 C9 1.491(9) . ?
C5 C7 1.481(9) . ?
C7 H7A 0.9800 . ?
C7 H7B 0.9800 . ?
C7 H7C 0.9800 . ?
C10 C12 1.508(10) . ?
C10 C11 1.529(9) . ?
C10 H10 1.0000 . ?
C11 H11A 0.9800 . ?
C11 H11B 0.9800 . ?
C11 H11C 0.9800 . ?
C12 H12A 0.9800 . ?
C12 H12B 0.9800 . ?
C12 H12C 0.9800 . ?
C20 C21 1.511(8) . ?
C20 H20A 0.9900 . ?
C20 H20B 0.9900 . ?
C21 C22 1.376(8) . ?
C21 C26 1.403(9) . ?
C22 H22 0.9500 . ?
C24 C25 1.391(9) . ?
C24 C27 1.457(9) 8_645 ?
C25 C26 1.375(9) . ?
C25 H25 0.9500 . ?
C26 H26 0.9500 . ?
C27 C32 1.397(9) . ?
C27 C24 1.457(9) 11_556 ?
C29 C30 1.378(9) . ?
C29 H29 0.9500 . ?
C30 C31 1.348(10) . ?
C30 C33 1.503(10) . ?
C31 C32 1.401(10) . ?
C31 H31 0.9500 . ?
C32 H32 0.9500 . ?
C33 H33A 0.9800 . ?
C33 H33B 0.9800 . ?
C33 H33C 0.9800 . ?
